data_1556583
loop_
_publ_author_name
'Akasaka, N.'
'Tanaka, K.'
'Ishida, S.'
'Iwamoto, T.'

_publ_section_title
;
 Synthesis and Functionalization of a
 1,2-Bis(trimethylsilyl)-1,2-disilacyclohexene That Can Serve as a Unit of
 cis-1,2-Dialkyldisilene
;
_journal_name_full Inorganics
_journal_page_first 21
_journal_paper_doi 10.3390/inorganics6010021
_journal_volume 6
_journal_year 2018
_chemical_formula_sum 'C22 H58 Si8'
_chemical_formula_weight 547.40
_space_group_crystal_system orthorhombic
_space_group_IT_number 61
_space_group_name_Hall '-P 2ac 2ab'
_space_group_name_H-M_alt 'P b c a'
_atom_sites_solution_hydrogens geom
_atom_sites_solution_primary direct
_atom_sites_solution_secondary difmap
_cell_angle_alpha 90
_cell_angle_beta 90
_cell_angle_gamma 90
_cell_formula_units_Z 8
_cell_length_a 17.3380(16)
_cell_length_b 18.0108(17)
_cell_length_c 22.317(2)
_cell_measurement_reflns_used 9919
_cell_measurement_temperature 100(2)
_cell_measurement_theta_max 27.79
_cell_measurement_theta_min 2.45
_cell_volume 6969.0(11)
_computing_cell_refinement 'APEX2 (Bruker AXS, 2006)'
_computing_data_collection 'APEX2 (Bruker AXS, 2006)'
_computing_data_reduction 'SAINT (Bruker AXS, 2004)'
_computing_molecular_graphics 'Yadokari-XG (Wakita, Nemoto et al., 2009)'
_computing_publication_material 'Yadokari-XG (Wakita, Nemoto et al., 2009)'
_computing_structure_refinement 'SHELXL-2014/7 (Sheldrick, 2014)'
_computing_structure_solution 'SHELXS-97 (Sheldrick, 1997)'
_diffrn_ambient_temperature 100(2)
_diffrn_detector_area_resol_mean 8.333
_diffrn_measured_fraction_theta_full 0.999
_diffrn_measured_fraction_theta_max 0.999
_diffrn_measurement_device_type 'Bruker APEXII CCD area detector'
_diffrn_measurement_method 'phi and omega scans'
_diffrn_radiation_monochromator 'Bruker Helios multilayer confocal mirror'
_diffrn_radiation_source 'Bruker TXS fine-focus rotating anode'
_diffrn_radiation_type MoK\a
_diffrn_radiation_wavelength 0.71073
_diffrn_reflns_av_R_equivalents 0.0149
_diffrn_reflns_av_unetI/netI 0.0112
_diffrn_reflns_Laue_measured_fraction_full 0.999
_diffrn_reflns_Laue_measured_fraction_max 0.999
_diffrn_reflns_limit_h_max 16
_diffrn_reflns_limit_h_min -21
_diffrn_reflns_limit_k_max 19
_diffrn_reflns_limit_k_min -22
_diffrn_reflns_limit_l_max 27
_diffrn_reflns_limit_l_min -23
_diffrn_reflns_number 34080
_diffrn_reflns_point_group_measured_fraction_full 0.999
_diffrn_reflns_point_group_measured_fraction_max 0.999
_diffrn_reflns_theta_full 25.242
_diffrn_reflns_theta_max 25.999
_diffrn_reflns_theta_min 1.825
_exptl_absorpt_coefficient_mu 0.318
_exptl_absorpt_correction_T_max 0.9392
_exptl_absorpt_correction_T_min 0.9107
_exptl_absorpt_correction_type empirical
_exptl_absorpt_process_details
;
SADABS Sheldrick 1996
;
_exptl_crystal_colour yellow
_exptl_crystal_density_diffrn 1.043
_exptl_crystal_density_method 'not measured'
_exptl_crystal_description block
_exptl_crystal_F_000 2416
_exptl_crystal_size_max 0.300
_exptl_crystal_size_mid 0.200
_exptl_crystal_size_min 0.200
_refine_diff_density_max 0.345
_refine_diff_density_min -0.243
_refine_diff_density_rms 0.039
_refine_ls_extinction_coef .
_refine_ls_extinction_method none
_refine_ls_goodness_of_fit_ref 1.051
_refine_ls_hydrogen_treatment constr
_refine_ls_matrix_type full
_refine_ls_number_parameters 289
_refine_ls_number_reflns 6843
_refine_ls_number_restraints 0
_refine_ls_restrained_S_all 1.051
_refine_ls_R_factor_all 0.0251
_refine_ls_R_factor_gt 0.0218
_refine_ls_shift/su_max 0.001
_refine_ls_shift/su_mean 0.000
_refine_ls_structure_factor_coef Fsqd
_refine_ls_weighting_details 'w=1/[\s^2^(Fo^2^)+(0.0302P)^2^+2.9173P] where P=(Fo^2^+2Fc^2^)/3'
_refine_ls_weighting_scheme calc
_refine_ls_wR_factor_gt 0.0583
_refine_ls_wR_factor_ref 0.0619
_reflns_Friedel_coverage 0.000
_reflns_Friedel_fraction_full .
_reflns_Friedel_fraction_max .
_reflns_number_gt 6255
_reflns_number_total 6843
_reflns_threshold_expression 'I > 2\s(I)'
_cod_data_source_file Cpd1_si356a.cif
_cod_data_source_block si356a
_cod_database_code 1556583
_shelx_space_group_comment
;
The symmetry employed for this shelxl refinement is uniquely defined
by the following loop, which should always be used as a source of
symmetry information in preference to the above space-group names.
They are only intended as comments.
;
_shelx_estimated_absorpt_t_min 0.911
_shelx_estimated_absorpt_t_max 0.939

loop_
_space_group_symop_operation_xyz
'x, y, z'
'-x+1/2, -y, z+1/2'
'x+1/2, -y+1/2, -z'
'-x, y+1/2, -z+1/2'
'-x, -y, -z'
'x-1/2, y, -z-1/2'
'-x-1/2, y-1/2, z'
'x, -y-1/2, z-1/2'

loop_
_atom_site_label
_atom_site_type_symbol
_atom_site_fract_x
_atom_site_fract_y
_atom_site_fract_z
_atom_site_U_iso_or_equiv
_atom_site_adp_type
_atom_site_occupancy
_atom_site_site_symmetry_order
_atom_site_calc_flag
_atom_site_refinement_flags_posn
_atom_site_refinement_flags_adp
_atom_site_refinement_flags_occupancy
_atom_site_disorder_assembly
_atom_site_disorder_group
Si1 Si 0.87255(2) 0.18332(2) 0.73296(2) 0.01622(7) Uani 1 1 d . . . . .
Si2 Si 0.86240(2) 0.16438(2) 0.63698(2) 0.01567(7) Uani 1 1 d . . . . .
Si3 Si 0.90501(2) 0.30138(2) 0.77028(2) 0.01823(8) Uani 1 1 d . . . . .
Si4 Si 0.93226(2) 0.23599(2) 0.56781(2) 0.01746(8) Uani 1 1 d . . . . .
C1 C 0.83065(7) 0.10320(6) 0.77838(5) 0.0154(2) Uani 1 1 d . . . . .
C2 C 0.81641(7) 0.03804(6) 0.73260(5) 0.0165(2) Uani 1 1 d . . . . .
H1 H 0.8670 0.0223 0.7164 0.020 Uiso 1 1 calc R U . . .
H2 H 0.7948 -0.0046 0.7550 0.020 Uiso 1 1 calc R U . . .
C3 C 0.76229(7) 0.05463(6) 0.67893(5) 0.0164(2) Uani 1 1 d . . . . .
H3 H 0.7262 0.0944 0.6911 0.020 Uiso 1 1 calc R U . . .
H4 H 0.7312 0.0096 0.6710 0.020 Uiso 1 1 calc R U . . .
C4 C 0.80202(6) 0.07881(6) 0.61842(5) 0.0150(2) Uani 1 1 d . . . . .
C5 C 0.85541(8) 0.32525(7) 0.84234(6) 0.0283(3) Uani 1 1 d . . . . .
H5 H 0.8701 0.2893 0.8733 0.042 Uiso 1 1 calc R U . . .
H6 H 0.7994 0.3238 0.8365 0.042 Uiso 1 1 calc R U . . .
H7 H 0.8708 0.3752 0.8550 0.042 Uiso 1 1 calc R U . . .
C6 C 1.01093(8) 0.31452(7) 0.78306(6) 0.0289(3) Uani 1 1 d . . . . .
H8 H 1.0205 0.3652 0.7973 0.043 Uiso 1 1 calc R U . . .
H9 H 1.0388 0.3064 0.7454 0.043 Uiso 1 1 calc R U . . .
H10 H 1.0289 0.2789 0.8132 0.043 Uiso 1 1 calc R U . . .
C7 C 0.87130(8) 0.37021(7) 0.71312(6) 0.0259(3) Uani 1 1 d . . . . .
H11 H 0.8807 0.4207 0.7279 0.039 Uiso 1 1 calc R U . . .
H12 H 0.8160 0.3634 0.7060 0.039 Uiso 1 1 calc R U . . .
H13 H 0.8996 0.3626 0.6756 0.039 Uiso 1 1 calc R U . . .
C8 C 1.02268(8) 0.26919(9) 0.60502(6) 0.0343(3) Uani 1 1 d . . . . .
H14 H 1.0511 0.3015 0.5775 0.051 Uiso 1 1 calc R U . . .
H15 H 1.0548 0.2264 0.6157 0.051 Uiso 1 1 calc R U . . .
H16 H 1.0094 0.2970 0.6413 0.051 Uiso 1 1 calc R U . . .
C9 C 0.87575(8) 0.31924(7) 0.54340(6) 0.0277(3) Uani 1 1 d . . . . .
H17 H 0.8564 0.3456 0.5787 0.042 Uiso 1 1 calc R U . . .
H18 H 0.8322 0.3033 0.5186 0.042 Uiso 1 1 calc R U . . .
H19 H 0.9091 0.3524 0.5201 0.042 Uiso 1 1 calc R U . . .
C10 C 0.96361(8) 0.18296(7) 0.49962(5) 0.0265(3) Uani 1 1 d . . . . .
H20 H 0.9181 0.1647 0.4782 0.040 Uiso 1 1 calc R U . . .
H21 H 0.9957 0.1408 0.5118 0.040 Uiso 1 1 calc R U . . .
H22 H 0.9934 0.2157 0.4733 0.040 Uiso 1 1 calc R U . . .
Si5 Si 0.73639(2) 0.12781(2) 0.81825(2) 0.01968(8) Uani 1 1 d . . . . .
C11 C 0.74750(8) 0.15854(8) 0.89817(5) 0.0258(3) Uani 1 1 d . . . . .
H23 H 0.6965 0.1669 0.9158 0.039 Uiso 1 1 calc R U . . .
H24 H 0.7773 0.2047 0.8995 0.039 Uiso 1 1 calc R U . . .
H25 H 0.7745 0.1200 0.9210 0.039 Uiso 1 1 calc R U . . .
C12 C 0.67301(8) 0.04378(8) 0.82159(6) 0.0332(3) Uani 1 1 d . . . . .
H26 H 0.7009 0.0030 0.8410 0.050 Uiso 1 1 calc R U . . .
H27 H 0.6585 0.0290 0.7809 0.050 Uiso 1 1 calc R U . . .
H28 H 0.6264 0.0553 0.8447 0.050 Uiso 1 1 calc R U . . .
C13 C 0.68150(8) 0.20378(8) 0.77959(6) 0.0323(3) Uani 1 1 d . . . . .
H29 H 0.6674 0.1876 0.7391 0.049 Uiso 1 1 calc R U . . .
H30 H 0.7138 0.2483 0.7771 0.049 Uiso 1 1 calc R U . . .
H31 H 0.6346 0.2151 0.8024 0.049 Uiso 1 1 calc R U . . .
Si6 Si 0.90823(2) 0.06763(2) 0.83126(2) 0.02051(8) Uani 1 1 d . . . . .
C14 C 0.94501(8) 0.13942(7) 0.88451(5) 0.0259(3) Uani 1 1 d . . . . .
H32 H 0.9825 0.1167 0.9118 0.039 Uiso 1 1 calc R U . . .
H33 H 0.9019 0.1597 0.9077 0.039 Uiso 1 1 calc R U . . .
H34 H 0.9700 0.1795 0.8620 0.039 Uiso 1 1 calc R U . . .
C15 C 0.87245(10) -0.01413(8) 0.87552(7) 0.0389(4) Uani 1 1 d . . . . .
H35 H 0.9140 -0.0328 0.9012 0.058 Uiso 1 1 calc R U . . .
H36 H 0.8559 -0.0534 0.8480 0.058 Uiso 1 1 calc R U . . .
H37 H 0.8288 0.0012 0.9005 0.058 Uiso 1 1 calc R U . . .
C16 C 0.99460(8) 0.03557(9) 0.78826(6) 0.0363(3) Uani 1 1 d . . . . .
H38 H 1.0105 0.0745 0.7601 0.055 Uiso 1 1 calc R U . . .
H39 H 0.9817 -0.0096 0.7660 0.055 Uiso 1 1 calc R U . . .
H40 H 1.0369 0.0251 0.8161 0.055 Uiso 1 1 calc R U . . .
Si7 Si 0.86161(2) -0.00171(2) 0.58716(2) 0.01704(7) Uani 1 1 d . . . . .
C17 C 0.96602(7) 0.00355(7) 0.60849(6) 0.0231(3) Uani 1 1 d . . . . .
H41 H 0.9706 0.0053 0.6522 0.035 Uiso 1 1 calc R U . . .
H42 H 0.9889 0.0484 0.5912 0.035 Uiso 1 1 calc R U . . .
H43 H 0.9931 -0.0403 0.5932 0.035 Uiso 1 1 calc R U . . .
C18 C 0.82346(8) -0.09255(6) 0.61573(6) 0.0254(3) Uani 1 1 d . . . . .
H44 H 0.8528 -0.1334 0.5978 0.038 Uiso 1 1 calc R U . . .
H45 H 0.7689 -0.0973 0.6049 0.038 Uiso 1 1 calc R U . . .
H46 H 0.8288 -0.0943 0.6594 0.038 Uiso 1 1 calc R U . . .
C19 C 0.85993(8) -0.00900(8) 0.50325(6) 0.0267(3) Uani 1 1 d . . . . .
H47 H 0.8831 0.0357 0.4858 0.040 Uiso 1 1 calc R U . . .
H48 H 0.8065 -0.0137 0.4895 0.040 Uiso 1 1 calc R U . . .
H49 H 0.8894 -0.0528 0.4907 0.040 Uiso 1 1 calc R U . . .
Si8 Si 0.71861(2) 0.10795(2) 0.56785(2) 0.01703(7) Uani 1 1 d . . . . .
C20 C 0.65964(8) 0.18236(7) 0.60469(6) 0.0279(3) Uani 1 1 d . . . . .
H50 H 0.6935 0.2230 0.6173 0.042 Uiso 1 1 calc R U . . .
H51 H 0.6333 0.1617 0.6398 0.042 Uiso 1 1 calc R U . . .
H52 H 0.6213 0.2012 0.5762 0.042 Uiso 1 1 calc R U . . .
C21 C 0.65275(7) 0.02686(7) 0.55446(6) 0.0250(3) Uani 1 1 d . . . . .
H53 H 0.6086 0.0429 0.5303 0.037 Uiso 1 1 calc R U . . .
H54 H 0.6344 0.0076 0.5930 0.037 Uiso 1 1 calc R U . . .
H55 H 0.6809 -0.0122 0.5331 0.037 Uiso 1 1 calc R U . . .
C22 C 0.74718(8) 0.14677(8) 0.49313(5) 0.0267(3) Uani 1 1 d . . . . .
H56 H 0.7010 0.1631 0.4715 0.040 Uiso 1 1 calc R U . . .
H57 H 0.7737 0.1084 0.4698 0.040 Uiso 1 1 calc R U . . .
H58 H 0.7818 0.1891 0.4990 0.040 Uiso 1 1 calc R U . . .

loop_
_atom_site_aniso_label
_atom_site_aniso_U_11
_atom_site_aniso_U_22
_atom_site_aniso_U_33
_atom_site_aniso_U_23
_atom_site_aniso_U_13
_atom_site_aniso_U_12
Si1 0.02178(17) 0.01417(15) 0.01271(15) -0.00137(11) -0.00004(12) -0.00154(12)
Si2 0.01919(16) 0.01574(15) 0.01208(15) -0.00021(11) 0.00037(12) -0.00300(12)
Si3 0.02258(17) 0.01479(15) 0.01733(16) -0.00317(11) -0.00292(12) 0.00000(12)
Si4 0.01878(16) 0.01817(15) 0.01545(15) 0.00183(11) 0.00165(12) -0.00118(12)
C1 0.0189(6) 0.0155(5) 0.0118(5) -0.0003(4) 0.0007(4) 0.0007(4)
C2 0.0215(6) 0.0143(5) 0.0137(5) 0.0002(4) 0.0010(4) -0.0005(4)
C3 0.0181(6) 0.0172(5) 0.0138(5) -0.0005(4) 0.0020(4) -0.0015(4)
C4 0.0175(5) 0.0152(5) 0.0123(5) -0.0006(4) 0.0008(4) -0.0015(4)
C5 0.0400(8) 0.0222(6) 0.0226(6) -0.0064(5) 0.0014(6) 0.0015(6)
C6 0.0265(7) 0.0255(6) 0.0345(7) -0.0054(5) -0.0074(6) -0.0026(5)
C7 0.0344(7) 0.0175(6) 0.0257(6) -0.0003(5) -0.0045(5) 0.0007(5)
C8 0.0256(7) 0.0461(8) 0.0313(7) -0.0002(6) 0.0004(6) -0.0119(6)
C9 0.0401(8) 0.0225(6) 0.0205(6) 0.0046(5) 0.0029(6) 0.0056(6)
C10 0.0312(7) 0.0273(6) 0.0210(6) 0.0017(5) 0.0076(5) 0.0027(5)
Si5 0.01898(16) 0.02619(17) 0.01386(15) -0.00317(12) 0.00220(12) 0.00041(13)
C11 0.0273(7) 0.0338(7) 0.0164(6) -0.0049(5) 0.0042(5) -0.0008(5)
C12 0.0275(7) 0.0449(8) 0.0271(7) -0.0079(6) 0.0069(6) -0.0127(6)
C13 0.0295(7) 0.0438(8) 0.0238(6) -0.0050(6) 0.0015(5) 0.0163(6)
Si6 0.02525(18) 0.02133(16) 0.01496(15) 0.00026(12) -0.00349(13) 0.00503(13)
C14 0.0256(7) 0.0329(7) 0.0191(6) -0.0028(5) -0.0051(5) 0.0032(5)
C15 0.0572(10) 0.0297(7) 0.0297(7) 0.0116(6) -0.0111(7) -0.0010(7)
C16 0.0322(8) 0.0488(9) 0.0281(7) -0.0090(6) -0.0073(6) 0.0201(7)
Si7 0.01816(16) 0.01693(15) 0.01602(15) -0.00286(11) 0.00151(12) 0.00007(12)
C17 0.0197(6) 0.0252(6) 0.0244(6) -0.0013(5) 0.0024(5) 0.0026(5)
C18 0.0281(7) 0.0176(6) 0.0306(7) -0.0028(5) 0.0024(5) -0.0007(5)
C19 0.0295(7) 0.0316(7) 0.0190(6) -0.0077(5) 0.0026(5) 0.0034(5)
Si8 0.01805(16) 0.01800(15) 0.01505(15) -0.00027(11) -0.00201(12) -0.00089(12)
C20 0.0263(7) 0.0278(6) 0.0296(7) -0.0036(5) -0.0056(5) 0.0080(5)
C21 0.0233(6) 0.0271(6) 0.0245(6) -0.0010(5) -0.0030(5) -0.0052(5)
C22 0.0276(7) 0.0328(7) 0.0197(6) 0.0066(5) -0.0047(5) -0.0035(6)

loop_
_atom_type_symbol
_atom_type_description
_atom_type_scat_dispersion_real
_atom_type_scat_dispersion_imag
_atom_type_scat_source
C C 0.0033 0.0016 'International Tables Vol C Tables 4.2.6.8 and 6.1.1.4'
H H 0.0000 0.0000 'International Tables Vol C Tables 4.2.6.8 and 6.1.1.4'
Si Si 0.0817 0.0704 'International Tables Vol C Tables 4.2.6.8 and 6.1.1.4'

loop_
_geom_angle_atom_site_label_1
_geom_angle_atom_site_label_2
_geom_angle_atom_site_label_3
_geom_angle
_geom_angle_site_symmetry_1
_geom_angle_site_symmetry_3
C1 Si1 Si2 111.94(4) . .
C1 Si1 Si3 125.95(4) . .
Si2 Si1 Si3 120.638(17) . .
C4 Si2 Si1 112.61(4) . .
C4 Si2 Si4 125.72(4) . .
Si1 Si2 Si4 121.284(18) . .
C7 Si3 C6 109.03(6) . .
C7 Si3 C5 106.83(6) . .
C6 Si3 C5 106.88(6) . .
C7 Si3 Si1 106.41(4) . .
C6 Si3 Si1 113.74(4) . .
C5 Si3 Si1 113.68(4) . .
C8 Si4 C9 108.15(7) . .
C8 Si4 C10 106.25(7) . .
C9 Si4 C10 108.85(6) . .
C8 Si4 Si2 108.41(5) . .
C9 Si4 Si2 111.17(5) . .
C10 Si4 Si2 113.76(4) . .
C2 C1 Si6 105.22(7) . .
C2 C1 Si1 106.18(7) . .
Si6 C1 Si1 108.39(6) . .
C2 C1 Si5 109.90(8) . .
Si6 C1 Si5 113.20(6) . .
Si1 C1 Si5 113.41(6) . .
C3 C2 C1 116.89(9) . .
C2 C3 C4 116.76(9) . .
C3 C4 Si8 104.55(7) . .
C3 C4 Si2 106.07(7) . .
Si8 C4 Si2 108.78(5) . .
C3 C4 Si7 109.81(7) . .
Si8 C4 Si7 113.71(5) . .
Si2 C4 Si7 113.28(6) . .
C12 Si5 C13 108.07(7) . .
C12 Si5 C11 105.12(6) . .
C13 Si5 C11 105.89(6) . .
C12 Si5 C1 109.44(6) . .
C13 Si5 C1 112.85(6) . .
C11 Si5 C1 114.99(6) . .
C14 Si6 C16 105.47(7) . .
C14 Si6 C15 108.70(6) . .
C16 Si6 C15 106.99(8) . .
C14 Si6 C1 113.78(5) . .
C16 Si6 C1 110.62(6) . .
C15 Si6 C1 110.92(6) . .
C17 Si7 C18 107.35(6) . .
C17 Si7 C19 105.77(6) . .
C18 Si7 C19 105.81(6) . .
C17 Si7 C4 113.00(5) . .
C18 Si7 C4 110.29(5) . .
C19 Si7 C4 114.12(5) . .
C22 Si8 C20 105.51(6) . .
C22 Si8 C21 108.01(6) . .
C20 Si8 C21 107.10(6) . .
C22 Si8 C4 115.37(6) . .
C20 Si8 C4 110.51(5) . .
C21 Si8 C4 109.95(5) . .

loop_
_geom_bond_atom_site_label_1
_geom_bond_atom_site_label_2
_geom_bond_distance
_geom_bond_site_symmetry_2
Si1 C1 1.9073(11) .
Si1 Si2 2.1762(5) .
Si1 Si3 2.3520(5) .
Si2 C4 1.9086(11) .
Si2 Si4 2.3480(4) .
Si3 C7 1.8724(13) .
Si3 C6 1.8735(14) .
Si3 C5 1.8735(13) .
Si4 C8 1.8720(14) .
Si4 C9 1.8722(13) .
Si4 C10 1.8772(13) .
C1 C2 1.5754(15) .
C1 Si6 1.9006(12) .
C1 Si5 1.9129(12) .
C2 C3 1.5506(15) .
C3 C4 1.5772(15) .
C4 Si8 1.9081(12) .
C4 Si7 1.9124(11) .
Si5 C12 1.8717(14) .
Si5 C13 1.8769(14) .
Si5 C11 1.8775(12) .
Si6 C14 1.8685(13) .
Si6 C16 1.8700(14) .
Si6 C15 1.8786(15) .
Si7 C17 1.8742(13) .
Si7 C18 1.8765(13) .
Si7 C19 1.8775(13) .
Si8 C22 1.8747(13) .
Si8 C20 1.8755(13) .
Si8 C21 1.8777(13) .

loop_
_geom_torsion_atom_site_label_1
_geom_torsion_atom_site_label_2
_geom_torsion_atom_site_label_3
_geom_torsion_atom_site_label_4
_geom_torsion
_geom_torsion_site_symmetry_1
_geom_torsion_site_symmetry_2
_geom_torsion_site_symmetry_3
_geom_torsion_site_symmetry_4
C1 Si1 Si2 C4 7.81(6) . . . .
Si3 Si1 Si2 C4 -159.14(4) . . . .
C1 Si1 Si2 Si4 -165.49(4) . . . .
Si3 Si1 Si2 Si4 27.57(3) . . . .
C1 Si1 Si3 C7 -138.12(6) . . . .
Si2 Si1 Si3 C7 26.88(5) . . . .
C1 Si1 Si3 C6 101.81(7) . . . .
Si2 Si1 Si3 C6 -93.18(5) . . . .
C1 Si1 Si3 C5 -20.82(7) . . . .
Si2 Si1 Si3 C5 144.19(5) . . . .
C4 Si2 Si4 C8 -144.75(7) . . . .
Si1 Si2 Si4 C8 27.62(6) . . . .
C4 Si2 Si4 C9 96.50(7) . . . .
Si1 Si2 Si4 C9 -91.13(5) . . . .
C4 Si2 Si4 C10 -26.80(7) . . . .
Si1 Si2 Si4 C10 145.57(5) . . . .
Si2 Si1 C1 C2 11.82(8) . . . .
Si3 Si1 C1 C2 177.94(5) . . . .
Si2 Si1 C1 Si6 124.43(4) . . . .
Si3 Si1 C1 Si6 -69.45(6) . . . .
Si2 Si1 C1 Si5 -108.96(5) . . . .
Si3 Si1 C1 Si5 57.15(7) . . . .
Si6 C1 C2 C3 -172.96(8) . . . .
Si1 C1 C2 C3 -58.16(11) . . . .
Si5 C1 C2 C3 64.86(11) . . . .
C1 C2 C3 C4 95.58(11) . . . .
C2 C3 C4 Si8 -171.80(8) . . . .
C2 C3 C4 Si2 -56.90(11) . . . .
C2 C3 C4 Si7 65.85(11) . . . .
Si1 Si2 C4 C3 11.08(8) . . . .
Si4 Si2 C4 C3 -175.98(5) . . . .
Si1 Si2 C4 Si8 123.05(4) . . . .
Si4 Si2 C4 Si8 -64.01(6) . . . .
Si1 Si2 C4 Si7 -109.45(5) . . . .
Si4 Si2 C4 Si7 63.49(7) . . . .
C2 C1 Si5 C12 28.17(9) . . . .
Si6 C1 Si5 C12 -89.15(7) . . . .
Si1 C1 Si5 C12 146.83(7) . . . .
C2 C1 Si5 C13 -92.20(9) . . . .
Si6 C1 Si5 C13 150.48(6) . . . .
Si1 C1 Si5 C13 26.46(8) . . . .
C2 C1 Si5 C11 146.18(8) . . . .
Si6 C1 Si5 C11 28.86(8) . . . .
Si1 C1 Si5 C11 -95.16(7) . . . .
C2 C1 Si6 C14 172.59(7) . . . .
Si1 C1 Si6 C14 59.34(7) . . . .
Si5 C1 Si6 C14 -67.38(8) . . . .
C2 C1 Si6 C16 54.09(9) . . . .
Si1 C1 Si6 C16 -59.16(8) . . . .
Si5 C1 Si6 C16 174.11(7) . . . .
C2 C1 Si6 C15 -64.48(9) . . . .
Si1 C1 Si6 C15 -177.73(7) . . . .
Si5 C1 Si6 C15 55.54(8) . . . .
C3 C4 Si7 C17 -95.69(8) . . . .
Si8 C4 Si7 C17 147.56(6) . . . .
Si2 C4 Si7 C17 22.69(8) . . . .
C3 C4 Si7 C18 24.46(9) . . . .
Si8 C4 Si7 C18 -92.28(7) . . . .
Si2 C4 Si7 C18 142.84(6) . . . .
C3 C4 Si7 C19 143.40(8) . . . .
Si8 C4 Si7 C19 26.66(8) . . . .
Si2 C4 Si7 C19 -98.22(7) . . . .
C3 C4 Si8 C22 175.78(7) . . . .
Si2 C4 Si8 C22 62.80(7) . . . .
Si7 C4 Si8 C22 -64.46(8) . . . .
C3 C4 Si8 C20 56.21(8) . . . .
Si2 C4 Si8 C20 -56.76(7) . . . .
Si7 C4 Si8 C20 175.98(6) . . . .
C3 C4 Si8 C21 -61.80(8) . . . .
Si2 C4 Si8 C21 -174.78(6) . . . .
Si7 C4 Si8 C21 57.96(7) . . . .
